data_2009116
loop_
_publ_author_name
'Brunskill, Andrew P. J.'
'Lalancette, Roger A.'
'Thompson, Hugh W.'

_publ_section_title
;
 (+-)-3-Benzoylbicyclo[2.2.1]heptane-2-carboxylic acid: structures and
 hydrogen-bonding patterns of the di-<i>endo</i> and the
 2-<i>endo</i>-3-<i>exo</i> isomers
;
_journal_issue 11
_journal_name_full 'Acta Crystallographica Section C'
_journal_page_first 1905
_journal_page_last 1908
_journal_paper_doi 10.1107/S0108270199009245
_journal_volume 55
_journal_year 1999
_chemical_formula_sum 'C15 H16 O3'
_chemical_formula_weight 244.28
_chemical_melting_point 445
_chemical_name_systematic
;
(+-)-exo3-Benzoylbicyclo[2.2.1]heptane-endo2-carboxylic acid
;
_space_group_IT_number 14
_symmetry_cell_setting monoclinic
_symmetry_space_group_name_Hall '-P 2ybc'
_symmetry_space_group_name_H-M 'P 1 21/c 1'
_audit_creation_method SHELXL-97
_cell_angle_alpha 90.00
_cell_angle_beta 93.02(2)
_cell_angle_gamma 90.00
_cell_formula_units_Z 4
_cell_length_a 7.646(2)
_cell_length_b 10.799(4)
_cell_length_c 15.446(5)
_cell_measurement_reflns_used 36
_cell_measurement_temperature 293(2)
_cell_measurement_theta_max 15.01
_cell_measurement_theta_min 6.07
_cell_volume 1273.6(7)
_computing_cell_refinement 'XSCANS (Siemens, 1996)'
_computing_data_collection 'XSCANS (Siemens, 1996)'
_computing_data_reduction 'XSCANS (Siemens, 1996)'
_computing_molecular_graphics 'SHELXL97 (Sheldrick, 1997)'
_computing_publication_material 'SHELXL97 (Sheldrick, 1997)'
_computing_structure_refinement 'SHELXL97 (Sheldrick, 1997)'
_computing_structure_solution 'SHELXS97 (Sheldrick, 1997)'
_diffrn_ambient_temperature 293(2)
_diffrn_measured_fraction_theta_full 1.000
_diffrn_measured_fraction_theta_max 1.000
_diffrn_measurement_device 'Siemens P4'
_diffrn_measurement_method 2\q/\q
_diffrn_radiation_monochromator graphite
_diffrn_radiation_source 'normal-focus sealed tube'
_diffrn_radiation_type MoK\a
_diffrn_radiation_wavelength 0.71073
_diffrn_reflns_av_R_equivalents 0.023
_diffrn_reflns_av_sigmaI/netI 0.039
_diffrn_reflns_limit_h_max 9
_diffrn_reflns_limit_h_min -1
_diffrn_reflns_limit_k_max 12
_diffrn_reflns_limit_k_min -1
_diffrn_reflns_limit_l_max 18
_diffrn_reflns_limit_l_min -18
_diffrn_reflns_number 3106
_diffrn_reflns_theta_full 25.00
_diffrn_reflns_theta_max 25.00
_diffrn_reflns_theta_min 2.30
_diffrn_standards_decay_% 'No decay. Variation < 1'
_diffrn_standards_interval_count 97
_diffrn_standards_number 3
_exptl_absorpt_coefficient_mu 0.088
_exptl_absorpt_correction_type none
_exptl_crystal_colour Colourless
_exptl_crystal_density_diffrn 1.274
_exptl_crystal_density_method 'not measured'
_exptl_crystal_description 'Hexagonal column'
_exptl_crystal_F_000 520
_exptl_crystal_size_max 0.65
_exptl_crystal_size_mid 0.50
_exptl_crystal_size_min 0.30
_refine_diff_density_max 0.11
_refine_diff_density_min -0.13
_refine_ls_extinction_method none
_refine_ls_goodness_of_fit_ref 1.02
_refine_ls_hydrogen_treatment 'For hydrogen treatment see text'
_refine_ls_matrix_type full
_refine_ls_number_parameters 169
_refine_ls_number_reflns 2244
_refine_ls_number_restraints 0
_refine_ls_restrained_S_all 1.02
_refine_ls_R_factor_all 0.067
_refine_ls_R_factor_gt 0.044
_refine_ls_shift/su_max 0.00
_refine_ls_shift/su_mean 0.00
_refine_ls_structure_factor_coef Fsqd
_refine_ls_weighting_details 'calc w=1/[\s^2^(Fo^2^)+(0.0266P)^2^+0.3990P] where P=(Fo^2^+2Fc^2^)/3'
_refine_ls_weighting_scheme calc
_refine_ls_wR_factor_ref 0.101
_reflns_number_gt 1659
_reflns_number_total 2245
_reflns_threshold_expression I>2\s(I)
_cod_data_source_file fg1565.cif
_cod_data_source_block II
_cod_depositor_comments
;
The following automatic conversions were performed:
'_symmetry_cell_setting' value 'Monoclinic' changed to 'monoclinic'
according to '/home/saulius/struct/CIF-dictionaries/cif_core.dic'
dictionary named 'cif_core.dic' version 2.4.1 from 2010-06-29.

Automatic conversion script
Id: cif_fix_enum 1527 2010-12-29 10:47:43Z saulius 

The following automatic conversions were performed:

'_symmetry_cell_setting' value 'Monoclinic' changed to 'monoclinic'
according to /home/saulius/struct/CIF-dictionaries/cif_core.dic
dictionary named 'cif_core.dic' version 2.4.1 from 2010-06-29.

Automatic conversion script
Id: cif_fix_values 1715 2011-07-08 13:25:40Z adriana 
;
_cod_original_cell_volume 1273.5(7)
_cod_original_sg_symbol_H-M 'P 21/c'
_cod_database_code 2009116

loop_
_symmetry_equiv_pos_as_xyz
'x, y, z'
'-x, y+1/2, -z+1/2'
'-x, -y, -z'
'x, -y-1/2, z-1/2'

loop_
_atom_site_label
_atom_site_fract_x
_atom_site_fract_y
_atom_site_fract_z
_atom_site_U_iso_or_equiv
_atom_site_adp_type
_atom_site_calc_flag
_atom_site_refinement_flags
_atom_site_occupancy
_atom_site_disorder_assembly
_atom_site_disorder_group
_atom_site_type_symbol
O1 .6444(2) .66078(14) .75209(10) .0713(5) Uani d . 1 . . O
O2 .54579(19) .96187(14) .89905(8) .0610(4) Uani d . 1 . . O
O3 .3492(2) .87243(16) .98045(9) .0678(5) Uani d . 1 . . O
H3 .390(3) .932(2) 1.0252(16) .080 Uiso d . 1 . . H
C1 .1929(3) .74617(19) .83008(12) .0498(5) Uani d . 1 . . C
C2 .3868(2) .78677(17) .84101(11) .0426(4) Uani d . 1 . . C
C3 .4332(2) .82425(17) .74790(10) .0388(4) Uani d . 1 . . C
C4 .2598(2) .79337(18) .69345(12) .0457(5) Uani d . 1 . . C
C5 .1237(3) .8923(2) .71434(13) .0528(5) Uani d . 1 . . C
C6 .0765(3) .8585(2) .80821(13) .0572(6) Uani d . 1 . . C
C7 .1929(3) .68010(19) .74175(12) .0544(5) Uani d . 1 . . C
C8 .4321(3) .88239(18) .90934(11) .0447(5) Uani d . 1 . . C
C9 .5868(2) .75318(18) .71460(11) .0435(4) Uani d . 1 . . C
C10 .6645(2) .79462(17) .63223(11) .0426(4) Uani d . 1 . . C
C11 .7688(3) .7113(2) .58898(14) .0577(5) Uani d . 1 . . C
C12 .8459(3) .7456(3) .51331(15) .0726(7) Uani d . 1 . . C
C13 .8216(3) .8635(3) .48063(15) .0736(7) Uani d . 1 . . C
C14 .7213(3) .9472(2) .52304(14) .0659(6) Uani d . 1 . . C
C15 .6413(3) .9130(2) .59829(13) .0528(5) Uani d . 1 . . C
H1A .1529 .6947 .8774 .046(3) Uiso calc R 1 . . H
H2A .4553 .7125 .8564 .046(3) Uiso calc R 1 . . H
H3A .4565 .9134 .7456 .046(3) Uiso calc R 1 . . H
H4A .2744 .7803 .6315 .046(3) Uiso calc R 1 . . H
H5A .0216 .8875 .6745 .063(3) Uiso calc R 1 . . H
H5B .1731 .9748 .7120 .063(3) Uiso calc R 1 . . H
H6A .1030 .9264 .8478 .063(3) Uiso calc R 1 . . H
H6B -.0465 .8374 .8104 .063(3) Uiso calc R 1 . . H
H7A .2733 .6106 .7417 .063(3) Uiso calc R 1 . . H
H7B .0768 .6543 .7206 .063(3) Uiso calc R 1 . . H
H11A .7869 .6320 .6111 .072(3) Uiso calc R 1 . . H
H12A .9140 .6891 .4846 .072(3) Uiso calc R 1 . . H
H13A .8730 .8864 .4298 .072(3) Uiso calc R 1 . . H
H14A .7069 1.0271 .5014 .072(3) Uiso calc R 1 . . H
H15A .5719 .9698 .6260 .072(3) Uiso calc R 1 . . H

loop_
_atom_site_aniso_label
_atom_site_aniso_U_11
_atom_site_aniso_U_22
_atom_site_aniso_U_33
_atom_site_aniso_U_12
_atom_site_aniso_U_13
_atom_site_aniso_U_23
O1 .0835(11) .0624(10) .0692(10) .0271(9) .0147(8) .0171(8)
O2 .0729(10) .0689(10) .0413(7) -.0257(8) .0041(7) -.0032(7)
O3 .0740(10) .0911(12) .0394(8) -.0262(9) .0121(7) -.0135(8)
C1 .0547(12) .0462(11) .0492(11) -.0137(10) .0072(9) .0026(9)
C2 .0475(11) .0406(10) .0393(9) .0005(9) -.0001(8) .0029(8)
C3 .0411(10) .0383(10) .0368(9) -.0026(8) .0006(8) .0000(8)
C4 .0481(11) .0502(11) .0380(9) -.0058(9) -.0030(8) -.0044(9)
C5 .0419(11) .0553(12) .0601(12) -.0024(10) -.0062(9) .0019(10)
C6 .0444(12) .0659(14) .0614(13) -.0057(10) .0043(9) -.0063(11)
C7 .0567(13) .0474(12) .0583(12) -.0114(10) -.0044(10) -.0046(10)
C8 .0481(11) .0508(11) .0347(10) -.0006(10) -.0007(8) .0043(9)
C9 .0460(11) .0404(10) .0434(10) .0001(9) -.0038(8) -.0027(9)
C10 .0370(10) .0482(11) .0422(10) -.0020(9) -.0025(8) -.0067(9)
C11 .0545(12) .0574(13) .0615(13) .0009(11) .0066(10) -.0109(11)
C12 .0647(15) .0889(19) .0663(15) .0056(14) .0232(12) -.0184(14)
C13 .0619(15) .109(2) .0516(13) .0007(15) .0152(11) .0070(14)
C14 .0577(13) .0803(16) .0598(13) .0023(13) .0055(11) .0181(12)
C15 .0496(12) .0577(13) .0513(11) .0041(10) .0054(9) .0030(10)

loop_
_atom_type_symbol
_atom_type_description
_atom_type_scat_dispersion_real
_atom_type_scat_dispersion_imag
_atom_type_scat_source
C C 0.0033 0.0016 'International Tables Vol C Tables 4.2.6.8 and 6.1.1.4'
H H 0.0000 0.0000 'International Tables Vol C Tables 4.2.6.8 and 6.1.1.4'
O O 0.0106 0.0060 'International Tables Vol C Tables 4.2.6.8 and 6.1.1.4'

loop_
_geom_angle_atom_site_label_1
_geom_angle_atom_site_label_2
_geom_angle_atom_site_label_3
_geom_angle
_geom_angle_publ_flag
C8 O3 H3 113.0(14) ?
C6 C1 C7 101.46(16) ?
C6 C1 C2 110.00(16) ?
C7 C1 C2 100.57(15) ?
C8 C2 C1 117.09(16) ?
C8 C2 C3 114.55(15) ?
C1 C2 C3 103.73(14) ?
C9 C3 C2 113.67(15) ?
C9 C3 C4 111.03(14) ?
C2 C3 C4 102.30(14) ?
C7 C4 C5 101.81(15) ?
C7 C4 C3 101.72(14) ?
C5 C4 C3 107.60(15) ?
C4 C5 C6 103.03(16) ?
C1 C6 C5 103.34(16) ?
C4 C7 C1 94.41(15) ?
O2 C8 O3 122.83(18) ?
O2 C8 C2 121.56(16) y
O3 C8 C2 115.55(17) y
O1 C9 C10 119.74(17) ?
O1 C9 C3 121.21(17) ?
C10 C9 C3 119.01(16) ?
C15 C10 C11 118.51(18) ?
C15 C10 C9 123.10(17) ?
C11 C10 C9 118.37(18) ?
C12 C11 C10 120.7(2) ?
C13 C12 C11 120.0(2) ?
C14 C13 C12 120.1(2) ?
C13 C14 C15 120.4(2) ?
C10 C15 C14 120.4(2) ?

loop_
_geom_bond_atom_site_label_1
_geom_bond_atom_site_label_2
_geom_bond_site_symmetry_2
_geom_bond_distance
_geom_bond_publ_flag
O1 C9 . 1.224(2) y
O2 C8 . 1.238(2) y
O3 C8 . 1.301(2) y
O3 H3 . .98(3) y
C1 C6 . 1.531(3) ?
C1 C7 . 1.540(3) ?
C1 C2 . 1.547(3) ?
C2 C8 . 1.504(3) ?
C2 C3 . 1.553(2) ?
C3 C9 . 1.515(2) ?
C3 C4 . 1.568(2) ?
C4 C7 . 1.535(3) ?
C4 C5 . 1.537(3) ?
C5 C6 . 1.556(3) ?
C9 C10 . 1.500(3) ?
C10 C15 . 1.390(3) ?
C10 C11 . 1.396(3) ?
C11 C12 . 1.387(3) ?
C12 C13 . 1.379(4) ?
C13 C14 . 1.373(3) ?
C14 C15 . 1.391(3) ?

loop_
_geom_torsion_atom_site_label_1
_geom_torsion_atom_site_label_2
_geom_torsion_atom_site_label_3
_geom_torsion_atom_site_label_4
_geom_torsion
C6 C1 C2 C8 58.7(2)
C7 C1 C2 C8 165.10(16)
C6 C1 C2 C3 -68.59(19)
C7 C1 C2 C3 37.85(18)
C8 C2 C3 C9 108.56(18)
C1 C2 C3 C9 -122.62(16)
C8 C2 C3 C4 -131.67(16)
C1 C2 C3 C4 -2.85(18)
C9 C3 C4 C7 88.30(17)
C2 C3 C4 C7 -33.31(18)
C9 C3 C4 C5 -165.14(15)
C2 C3 C4 C5 73.26(17)
C7 C4 C5 C6 34.51(18)
C3 C4 C5 C6 -71.99(18)
C7 C1 C6 C5 -35.77(19)
C2 C1 C6 C5 70.07(19)
C4 C5 C6 C1 0.85(19)
C5 C4 C7 C1 -55.33(17)
C3 C4 C7 C1 55.71(17)
C6 C1 C7 C4 55.83(17)
C2 C1 C7 C4 -57.30(17)
C1 C2 C8 O2 -144.80(18)
C3 C2 C8 O2 -23.0(3)
C1 C2 C8 O3 37.9(2)
C3 C2 C8 O3 159.66(16)
C2 C3 C9 O1 12.6(2)
C4 C3 C9 O1 -102.1(2)
C2 C3 C9 C10 -169.81(15)
C4 C3 C9 C10 75.5(2)
O1 C9 C10 C15 -162.38(19)
C3 C9 C10 C15 20.0(3)
O1 C9 C10 C11 15.8(3)
C3 C9 C10 C11 -161.84(17)
C15 C10 C11 C12 -0.7(3)
C9 C10 C11 C12 -179.00(18)
C10 C11 C12 C13 0.8(3)
C11 C12 C13 C14 0.1(4)
C12 C13 C14 C15 -1.1(4)
C11 C10 C15 C14 -0.2(3)
C9 C10 C15 C14 177.93(18)
C13 C14 C15 C10 1.2(3)

loop_
_cod_related_entry_id
_cod_related_entry_database
_cod_related_entry_code
1 ChemSpider 2007204
